data_2210300
loop_
_publ_author_name
'He, Hong-Shan'

_publ_section_title
;
 A second polymorph of
 {tris[2-(5-methylimidazol-4-ylmethylimino)ethyl]amino}copper(II)
 diperchlorate
;
_journal_coeditor_code IS2053
_journal_issue 9
_journal_name_full 'Acta Crystallographica Section E'
_journal_page_first m2156
_journal_page_last m2158
_journal_paper_doi 10.1107/S1600536806028868
_journal_volume 62
_journal_year 2006
_chemical_formula_iupac '[Cu (C21 H30 N10)] (Cl O4)2'
_chemical_formula_moiety 'C21 H30 Cu N10 2+, 2Cl O4 -'
_chemical_formula_sum 'C21 H30 Cl2 Cu N10 O8'
_chemical_formula_weight 684.99
_chemical_name_systematic
;
{tris[2-(5-methylimidazol-4-ylmethylimino)ethyl]amino}copper(II)
bis(perchlorate)
;
_space_group_IT_number 4
_symmetry_cell_setting monoclinic
_symmetry_space_group_name_Hall 'P 2yb'
_symmetry_space_group_name_H-M 'P 1 21 1'
_atom_sites_solution_hydrogens geom
_atom_sites_solution_primary direct
_atom_sites_solution_secondary difmap
_cell_angle_alpha 90.00
_cell_angle_beta 118.220(2)
_cell_angle_gamma 90.00
_cell_formula_units_Z 2
_cell_length_a 10.7278(6)
_cell_length_b 13.8859(6)
_cell_length_c 11.1108(7)
_cell_measurement_reflns_used 3045
_cell_measurement_temperature 293(2)
_cell_measurement_theta_max 27.485
_cell_measurement_theta_min 1.018
_cell_volume 1458.39(14)
_computing_cell_refinement 'DENZO (Otwinowski & Minor, 1997)'
_computing_data_collection 'COLLECT (Hooft, 1998)'
_computing_data_reduction DENZO
_computing_molecular_graphics 'ORTEP-3 (Farrugia, 1997)'
_computing_publication_material 'WinGX (Farrugia, 1999)'
_computing_structure_refinement 'SHELXL97 (Sheldrick, 1997)'
_computing_structure_solution 'SIR97 (Altomare <i>et al.</i>,  1999)'
_diffrn_ambient_temperature 150.0(10)
_diffrn_measured_fraction_theta_full 0.997
_diffrn_measured_fraction_theta_max 0.997
_diffrn_measurement_device_type 'Nonius KappaCCD'
_diffrn_measurement_method '\f and \w'
_diffrn_radiation_monochromator graphite
_diffrn_radiation_source 'fine-focus sealed tube'
_diffrn_radiation_type MoK\a
_diffrn_radiation_wavelength 0.71073
_diffrn_reflns_av_R_equivalents 0.0000
_diffrn_reflns_av_sigmaI/netI 0.0492
_diffrn_reflns_limit_h_max 12
_diffrn_reflns_limit_h_min -13
_diffrn_reflns_limit_k_max 17
_diffrn_reflns_limit_k_min -15
_diffrn_reflns_limit_l_max 14
_diffrn_reflns_limit_l_min 0
_diffrn_reflns_number 5771
_diffrn_reflns_theta_full 27.00
_diffrn_reflns_theta_max 27.00
_diffrn_reflns_theta_min 2.08
_diffrn_standards_number 0
_exptl_absorpt_coefficient_mu 0.995
_exptl_absorpt_correction_T_max 0.9613
_exptl_absorpt_correction_T_min 0.8035
_exptl_absorpt_correction_type multi-scan
_exptl_absorpt_process_details '(DENZO; Otwinowski & Minor, 1997)'
_exptl_crystal_colour green
_exptl_crystal_density_diffrn 1.560
_exptl_crystal_density_method 'not measured'
_exptl_crystal_description 'thin plate'
_exptl_crystal_F_000 706
_exptl_crystal_size_max 0.23
_exptl_crystal_size_mid 0.11
_exptl_crystal_size_min 0.04
_refine_diff_density_max 2.162
_refine_diff_density_min -0.938
_refine_ls_abs_structure_details 'Flack (1983), 2461 Friedel pairs'
_refine_ls_abs_structure_Flack 0.06(3)
_refine_ls_extinction_method none
_refine_ls_goodness_of_fit_ref 1.088
_refine_ls_hydrogen_treatment constr
_refine_ls_matrix_type full
_refine_ls_number_parameters 382
_refine_ls_number_reflns 5771
_refine_ls_number_restraints 1
_refine_ls_restrained_S_all 1.088
_refine_ls_R_factor_all 0.0946
_refine_ls_R_factor_gt 0.0824
_refine_ls_shift/su_max 0.000
_refine_ls_shift/su_mean 0.000
_refine_ls_structure_factor_coef Fsqd
_refine_ls_weighting_details 'calc w=1/[\s^2^(Fo^2^)+(0.1344P)^2^+6.0122P] where P=(Fo^2^+2Fc^2^)/3'
_refine_ls_weighting_scheme calc
_refine_ls_wR_factor_gt 0.2332
_refine_ls_wR_factor_ref 0.2435
_reflns_number_gt 4982
_reflns_number_total 5771
_reflns_threshold_expression I>2\s(I)
_cod_data_source_file is2053.cif
_cod_data_source_block I
_cod_original_sg_symbol_H-M 'P 21'
_cod_database_code 2210300
_cod_database_fobs_code 2210300

loop_
_symmetry_equiv_pos_as_xyz
'x, y, z'
'-x, y+1/2, -z'

loop_
_atom_site_type_symbol
_atom_site_label
_atom_site_fract_x
_atom_site_fract_y
_atom_site_fract_z
_atom_site_U_iso_or_equiv
_atom_site_adp_type
_atom_site_calc_flag
_atom_site_refinement_flags
_atom_site_occupancy
Cu Cu 0.35175(10) 0.16513(7) 0.16139(10) 0.0348(3) Uani d . 1
Cl Cl1 0.3518(2) 0.75204(17) 0.1958(2) 0.0393(5) Uani d . 1
O O1 0.2727(8) 0.8092(7) 0.0764(7) 0.060(2) Uani d . 1
O O2 0.5000(8) 0.7789(8) 0.2568(8) 0.071(3) Uani d . 1
O O3 0.3341(10) 0.6544(8) 0.1575(9) 0.072(2) Uani d . 1
O O4 0.2977(8) 0.7666(6) 0.2902(7) 0.0501(16) Uani d . 1
Cl Cl2 0.9861(2) 0.31374(16) 0.4828(2) 0.0417(5) Uani d . 1
O O5 0.9879(11) 0.2126(6) 0.4997(10) 0.065(2) Uani d . 1
O O6 0.8530(10) 0.3421(7) 0.3644(10) 0.072(2) Uani d . 1
O O7 1.1014(11) 0.3401(9) 0.4621(11) 0.081(3) Uani d . 1
O O8 0.9971(10) 0.3561(7) 0.6057(9) 0.066(2) Uani d . 1
N N1 0.3244(7) 0.3992(6) 0.1518(7) 0.0348(15) Uani d . 1
N N2 0.1311(8) 0.2471(5) 0.0551(8) 0.0348(15) Uani d . 1
N N3 0.2336(7) 0.0902(6) -0.0143(7) 0.0347(15) Uani d . 1
N N4 0.1334(9) -0.0061(6) -0.1878(8) 0.0452(19) Uani d . 1
H NH4 0.1218 -0.0538 -0.2416 0.054 Uiso calc R 1
N N5 0.4279(8) 0.2419(6) 0.3413(7) 0.0371(16) Uani d . 1
N N6 0.2884(9) 0.0781(6) 0.2682(8) 0.0415(17) Uani d . 1
N N7 0.2104(8) -0.0162(5) 0.3739(8) 0.0392(17) Uani d . 1
H NH7 0.1694 -0.0646 0.3886 0.047 Uiso calc R 1
N N8 0.4532(7) 0.2428(5) 0.0779(7) 0.0331(14) Uani d . 1
N N9 0.5639(9) 0.0705(7) 0.2250(9) 0.0468(19) Uani d . 1
N N10 0.7760(9) 0.0064(6) 0.2869(9) 0.049(2) Uani d . 1
H NH10 0.8462 -0.0328 0.3238 0.058 Uiso calc R 1
C C1 0.1762(9) 0.4209(6) 0.0785(10) 0.039(2) Uani d . 1
H H1A 0.1483 0.4306 -0.0173 0.047 Uiso calc R 1
H H1B 0.1572 0.4799 0.1138 0.047 Uiso calc R 1
C C2 0.0905(10) 0.3384(6) 0.0938(10) 0.0389(19) Uani d . 1
H H2A 0.1079 0.3349 0.1876 0.047 Uiso calc R 1
H H2B -0.0096 0.3500 0.0358 0.047 Uiso calc R 1
C C3 0.0493(10) 0.2091(7) -0.0594(10) 0.042(2) Uani d . 1
H H3 -0.0394 0.2350 -0.1163 0.050 Uiso calc R 1
C C4 0.0999(10) 0.1230(6) -0.0981(9) 0.0358(18) Uani d . 1
C C5 0.2504(12) 0.0109(8) -0.0703(11) 0.047(2) Uani d . 1
H H5 0.3311 -0.0273 -0.0335 0.057 Uiso calc R 1
C C6 0.0337(11) 0.0648(7) -0.2100(10) 0.044(2) Uani d . 1
C C7 -0.1038(12) 0.0664(8) -0.3311(10) 0.048(2) Uani d . 1
H H7A -0.1555 0.1221 -0.3286 0.073 Uiso calc R 1
H H7B -0.1555 0.0093 -0.3336 0.073 Uiso calc R 1
H H7C -0.0913 0.0689 -0.4111 0.073 Uiso calc R 1
C C8 0.3981(11) 0.4161(6) 0.2982(10) 0.042(2) Uani d . 1
H H8A 0.3296 0.4215 0.3316 0.050 Uiso calc R 1
H H8B 0.4493 0.4765 0.3166 0.050 Uiso calc R 1
C C9 0.5028(10) 0.3341(7) 0.3750(10) 0.0388(19) Uani d . 1
H H9A 0.5775 0.3328 0.3493 0.047 Uiso calc R 1
H H9B 0.5456 0.3452 0.4727 0.047 Uiso calc R 1
C C10 0.3916(9) 0.2074(7) 0.4277(10) 0.0391(19) Uani d . 1
H H10 0.4124 0.2390 0.5089 0.047 Uiso calc R 1
C C11 0.3167(9) 0.1168(7) 0.3915(9) 0.0357(18) Uani d . 1
C C12 0.2249(11) -0.0043(7) 0.2598(11) 0.045(2) Uani d . 1
H H12 0.1947 -0.0476 0.1874 0.054 Uiso calc R 1
C C13 0.2671(10) 0.0558(7) 0.4587(10) 0.042(2) Uani d . 1
C C14 0.2707(11) 0.0662(9) 0.5940(10) 0.050(2) Uani d . 1
H H14A 0.1890 0.1015 0.5829 0.075 Uiso calc R 1
H H14B 0.3548 0.1002 0.6556 0.075 Uiso calc R 1
H H14C 0.2705 0.0035 0.6304 0.075 Uiso calc R 1
C C15 0.4061(10) 0.4159(6) 0.0797(9) 0.0377(19) Uani d . 1
H H15A 0.5042 0.4280 0.1452 0.045 Uiso calc R 1
H H15B 0.3697 0.4722 0.0216 0.045 Uiso calc R 1
C C16 0.3967(9) 0.3279(6) -0.0075(9) 0.0361(18) Uani d . 1
H H16A 0.2988 0.3166 -0.0742 0.043 Uiso calc R 1
H H16B 0.4497 0.3401 -0.0565 0.043 Uiso calc R 1
C C17 0.5776(9) 0.2120(6) 0.1023(9) 0.0345(17) Uani d . 1
H H17 0.6270 0.2464 0.0666 0.041 Uiso calc R 1
C C18 0.6407(10) 0.1292(7) 0.1802(9) 0.0383(19) Uani d . 1
C C19 0.6519(11) -0.0046(7) 0.2894(11) 0.047(2) Uani d . 1
H H19 0.6299 -0.0562 0.3295 0.057 Uiso calc R 1
C C20 0.7748(9) 0.0885(7) 0.2175(9) 0.0371(18) Uani d . 1
C C21 0.8930(11) 0.1212(9) 0.1942(11) 0.050(2) Uani d . 1
H H21A 0.9802 0.1169 0.2780 0.075 Uiso calc R 1
H H21B 0.8772 0.1868 0.1631 0.075 Uiso calc R 1
H H21C 0.8983 0.0812 0.1263 0.075 Uiso calc R 1

loop_
_atom_site_aniso_label
_atom_site_aniso_U_11
_atom_site_aniso_U_22
_atom_site_aniso_U_33
_atom_site_aniso_U_12
_atom_site_aniso_U_13
_atom_site_aniso_U_23
Cu 0.0387(5) 0.0269(5) 0.0374(5) -0.0012(4) 0.0169(4) 0.0011(5)
Cl1 0.0420(11) 0.0331(12) 0.0406(10) 0.0007(8) 0.0176(9) 0.0029(9)
O1 0.060(4) 0.082(6) 0.040(3) 0.018(4) 0.027(3) 0.008(4)
O2 0.037(4) 0.114(8) 0.053(4) -0.010(4) 0.014(3) 0.016(5)
O3 0.098(6) 0.040(5) 0.082(5) 0.013(5) 0.045(5) 0.001(4)
O4 0.055(4) 0.048(4) 0.047(3) -0.006(3) 0.025(3) 0.000(3)
Cl2 0.0505(12) 0.0200(10) 0.0524(12) 0.0009(8) 0.0225(10) 0.0008(9)
O5 0.087(6) 0.023(4) 0.080(6) 0.000(3) 0.035(5) -0.004(3)
O6 0.065(5) 0.064(6) 0.073(5) 0.006(4) 0.020(4) 0.021(5)
O7 0.091(7) 0.086(7) 0.094(7) -0.015(6) 0.065(6) -0.003(6)
O8 0.077(6) 0.057(6) 0.074(5) 0.002(4) 0.043(5) -0.013(4)
N1 0.034(4) 0.023(4) 0.040(4) 0.004(3) 0.012(3) 0.005(3)
N2 0.040(4) 0.014(3) 0.050(4) -0.002(3) 0.022(3) -0.006(3)
N3 0.034(4) 0.030(4) 0.038(4) 0.002(3) 0.015(3) 0.000(3)
N4 0.062(5) 0.036(5) 0.046(4) -0.008(4) 0.033(4) -0.006(3)
N5 0.040(4) 0.027(4) 0.038(4) 0.001(3) 0.013(3) 0.006(3)
N6 0.042(4) 0.036(5) 0.046(4) 0.000(3) 0.020(3) 0.003(3)
N7 0.039(4) 0.020(4) 0.052(4) -0.008(3) 0.015(3) 0.001(3)
N8 0.036(3) 0.021(4) 0.042(4) -0.005(3) 0.019(3) -0.005(3)
N9 0.051(5) 0.044(5) 0.045(4) -0.004(4) 0.023(4) 0.000(4)
N10 0.049(5) 0.031(5) 0.049(4) 0.010(4) 0.009(4) -0.001(4)
C1 0.041(5) 0.020(4) 0.051(5) 0.002(3) 0.017(4) -0.004(4)
C2 0.041(5) 0.014(4) 0.057(5) 0.006(3) 0.020(4) 0.001(4)
C3 0.044(5) 0.036(5) 0.047(5) -0.005(4) 0.023(4) -0.002(4)
C4 0.047(5) 0.018(4) 0.044(5) -0.002(3) 0.023(4) 0.001(3)
C5 0.056(6) 0.041(6) 0.053(5) -0.003(4) 0.032(5) -0.002(4)
C6 0.060(6) 0.031(5) 0.052(5) -0.013(4) 0.035(5) -0.002(4)
C7 0.060(6) 0.038(6) 0.037(5) -0.018(5) 0.015(4) -0.011(4)
C8 0.056(6) 0.014(4) 0.052(5) -0.007(4) 0.022(4) -0.006(4)
C9 0.043(5) 0.030(5) 0.044(5) -0.007(4) 0.021(4) -0.001(4)
C10 0.035(4) 0.040(5) 0.044(5) 0.005(4) 0.020(4) 0.002(4)
C11 0.034(4) 0.030(5) 0.041(4) 0.010(3) 0.016(4) 0.012(4)
C12 0.060(6) 0.020(5) 0.063(6) -0.003(4) 0.037(5) 0.001(4)
C13 0.041(5) 0.040(5) 0.050(5) 0.011(4) 0.024(4) 0.008(4)
C14 0.049(6) 0.057(7) 0.046(5) 0.010(5) 0.025(5) 0.015(5)
C15 0.044(5) 0.022(4) 0.044(4) 0.014(3) 0.018(4) 0.011(4)
C16 0.036(4) 0.021(4) 0.046(5) 0.004(3) 0.015(4) 0.002(3)
C17 0.040(4) 0.026(4) 0.039(4) -0.002(3) 0.020(4) 0.000(3)
C18 0.040(5) 0.033(5) 0.041(4) 0.001(3) 0.018(4) -0.001(3)
C19 0.062(6) 0.021(5) 0.054(5) -0.001(4) 0.024(5) 0.000(4)
C20 0.041(5) 0.025(5) 0.038(4) 0.006(3) 0.014(4) -0.005(3)
C21 0.043(5) 0.052(6) 0.055(6) 0.006(4) 0.023(4) -0.003(5)

loop_
_atom_type_symbol
_atom_type_description
_atom_type_scat_dispersion_real
_atom_type_scat_dispersion_imag
_atom_type_scat_source
C C 0.0033 0.0016 'International Tables Vol C Tables 4.2.6.8 and 6.1.1.4'
H H 0.0000 0.0000 'International Tables Vol C Tables 4.2.6.8 and 6.1.1.4'
Cl Cl 0.1484 0.1585 'International Tables Vol C Tables 4.2.6.8 and 6.1.1.4'
Cu Cu 0.3201 1.2651 'International Tables Vol C Tables 4.2.6.8 and 6.1.1.4'
N N 0.0061 0.0033 'International Tables Vol C Tables 4.2.6.8 and 6.1.1.4'
O O 0.0106 0.0060 'International Tables Vol C Tables 4.2.6.8 and 6.1.1.4'

loop_
_geom_angle_atom_site_label_1
_geom_angle_atom_site_label_2
_geom_angle_atom_site_label_3
_geom_angle
_geom_angle_publ_flag
N2 Cu N3 75.3(3) y
N2 Cu N5 94.5(3) y
N2 Cu N6 92.6(3) y
N2 Cu N8 98.1(3) y
N2 Cu N9 168.8(3) y
N3 Cu N5 166.7(3) y
N3 Cu N6 91.6(3) y
N3 Cu N8 93.3(3) y
N3 Cu N9 94.3(3) y
N5 Cu N6 80.2(3) y
N5 Cu N8 96.6(3) y
N5 Cu N9 96.3(3) y
N6 Cu N8 169.0(3) y
N6 Cu N9 92.0(3) y
N8 Cu N9 77.9(3) y
O3 Cl1 O1 108.6(6) ?
O3 Cl1 O4 108.3(5) ?
O1 Cl1 O4 109.4(4) ?
O3 Cl1 O2 110.6(6) ?
O1 Cl1 O2 109.2(5) ?
O4 Cl1 O2 110.8(5) ?
O7 Cl2 O5 108.7(7) ?
O7 Cl2 O8 111.4(6) ?
O5 Cl2 O8 106.8(6) ?
O7 Cl2 O6 110.0(6) ?
O5 Cl2 O6 109.4(6) ?
O8 Cl2 O6 110.5(6) ?
C1 N1 C8 118.2(8) ?
C1 N1 C15 116.6(7) ?
C8 N1 C15 116.0(7) ?
C3 N2 C2 119.5(8) ?
C3 N2 Cu 110.7(6) ?
C2 N2 Cu 129.1(6) ?
C5 N3 C4 106.9(8) ?
C5 N3 Cu 135.7(7) ?
C4 N3 Cu 117.3(6) ?
C5 N4 C6 109.6(8) ?
C5 N4 NH4 125.2 ?
C6 N4 NH4 125.2 ?
C10 N5 C9 117.2(8) ?
C10 N5 Cu 114.2(7) ?
C9 N5 Cu 128.2(6) ?
C12 N6 C11 106.0(8) ?
C12 N6 Cu 141.8(7) ?
C11 N6 Cu 112.2(6) ?
C13 N7 C12 111.1(8) ?
C13 N7 NH7 124.5 ?
C12 N7 NH7 124.5 ?
C17 N8 C16 118.2(7) ?
C17 N8 Cu 116.5(6) ?
C16 N8 Cu 125.3(5) ?
C19 N9 C18 104.7(8) ?
C19 N9 Cu 152.9(7) ?
C18 N9 Cu 102.0(6) ?
C19 N10 C20 111.0(8) ?
C19 N10 NH10 124.5 ?
C20 N10 NH10 124.5 ?
N1 C1 C2 110.0(7) ?
N1 C1 H1A 109.7 ?
C2 C1 H1A 109.7 ?
N1 C1 H1B 109.7 ?
C2 C1 H1B 109.7 ?
H1A C1 H1B 108.2 ?
N2 C2 C1 109.8(7) ?
N2 C2 H2A 109.7 ?
C1 C2 H2A 109.7 ?
N2 C2 H2B 109.7 ?
C1 C2 H2B 109.7 ?
H2A C2 H2B 108.2 ?
N2 C3 C4 117.3(9) ?
N2 C3 H3 121.3 ?
C4 C3 H3 121.3 ?
N3 C4 C6 110.4(8) ?
N3 C4 C3 119.3(8) ?
C6 C4 C3 130.3(9) ?
N3 C5 N4 109.6(9) ?
N3 C5 H5 125.2 ?
N4 C5 H5 125.2 ?
C4 C6 N4 103.5(9) ?
C4 C6 C7 134.1(10) ?
N4 C6 C7 122.4(9) ?
C6 C7 H7A 109.5 ?
C6 C7 H7B 109.5 ?
H7A C7 H7B 109.5 ?
C6 C7 H7C 109.5 ?
H7A C7 H7C 109.5 ?
H7B C7 H7C 109.5 ?
N1 C8 C9 111.7(8) ?
N1 C8 H8A 109.3 ?
C9 C8 H8A 109.3 ?
N1 C8 H8B 109.3 ?
C9 C8 H8B 109.3 ?
H8A C8 H8B 107.9 ?
N5 C9 C8 109.6(7) ?
N5 C9 H9A 109.7 ?
C8 C9 H9A 109.7 ?
N5 C9 H9B 109.7 ?
C8 C9 H9B 109.7 ?
H9A C9 H9B 108.2 ?
N5 C10 C11 116.2(9) ?
N5 C10 H10 121.9 ?
C11 C10 H10 121.9 ?
N6 C11 C13 109.8(9) ?
N6 C11 C10 116.9(8) ?
C13 C11 C10 133.2(9) ?
N6 C12 N7 108.9(9) ?
N6 C12 H12 125.6 ?
N7 C12 H12 125.6 ?
N7 C13 C11 104.2(9) ?
N7 C13 C14 125.4(9) ?
C11 C13 C14 130.4(10) ?
C13 C14 H14A 109.5 ?
C13 C14 H14B 109.5 ?
H14A C14 H14B 109.5 ?
C13 C14 H14C 109.5 ?
H14A C14 H14C 109.5 ?
H14B C14 H14C 109.5 ?
N1 C15 C16 110.1(8) ?
N1 C15 H15A 109.6 ?
C16 C15 H15A 109.6 ?
N1 C15 H15B 109.6 ?
C16 C15 H15B 109.6 ?
H15A C15 H15B 108.2 ?
N8 C16 C15 110.6(7) ?
N8 C16 H16A 109.5 ?
C15 C16 H16A 109.5 ?
N8 C16 H16B 109.5 ?
C15 C16 H16B 109.5 ?
H16A C16 H16B 108.1 ?
N8 C17 C18 123.0(8) ?
N8 C17 H17 118.5 ?
C18 C17 H17 118.5 ?
C17 C18 N9 120.0(8) ?
C17 C18 C20 129.4(9) ?
N9 C18 C20 110.5(8) ?
N10 C19 N9 110.3(9) ?
N10 C19 H19 124.8 ?
N9 C19 H19 124.8 ?
N10 C20 C18 103.6(8) ?
N10 C20 C21 124.9(9) ?
C18 C20 C21 131.5(9) ?
C20 C21 H21A 109.5 ?
C20 C21 H21B 109.5 ?
H21A C21 H21B 109.5 ?
C20 C21 H21C 109.5 ?
H21A C21 H21C 109.5 ?
H21B C21 H21C 109.5 ?

loop_
_geom_bond_atom_site_label_1
_geom_bond_atom_site_label_2
_geom_bond_distance
_geom_bond_publ_flag
Cu N2 2.377(7) y
Cu N3 2.040(7) y
Cu N5 2.062(8) y
Cu N6 2.022(8) y
Cu N8 2.041(7) y
Cu N9 2.426(9) y
Cl1 O3 1.406(12) ?
Cl1 O1 1.430(8) ?
Cl1 O4 1.433(7) ?
Cl1 O2 1.451(8) ?
Cl2 O7 1.409(9) ?
Cl2 O5 1.416(9) ?
Cl2 O8 1.440(9) ?
Cl2 O6 1.465(9) ?
N1 C1 1.434(11) ?
N1 C8 1.452(12) ?
N1 C15 1.459(12) ?
N2 C3 1.269(12) ?
N2 C2 1.469(10) ?
N3 C5 1.318(13) ?
N3 C4 1.368(12) ?
N4 C5 1.337(14) ?
N4 C6 1.388(14) ?
N4 NH4 0.8600 ?
N5 C10 1.287(12) ?
N5 C9 1.463(12) ?
N6 C12 1.313(13) ?
N6 C11 1.366(12) ?
N7 C13 1.309(13) ?
N7 C12 1.359(12) ?
N7 NH7 0.8600 ?
N8 C17 1.302(11) ?
N8 C16 1.455(11) ?
N9 C19 1.361(14) ?
N9 C18 1.407(13) ?
N10 C19 1.353(15) ?
N10 C20 1.373(14) ?
N10 NH10 0.8600 ?
C1 C2 1.528(13) ?
C1 H1A 0.9700 ?
C1 H1B 0.9700 ?
C2 H2A 0.9700 ?
C2 H2B 0.9700 ?
C3 C4 1.459(13) ?
C3 H3 0.9300 ?
C4 C6 1.368(13) ?
C5 H5 0.9300 ?
C6 C7 1.452(15) ?
C7 H7A 0.9600 ?
C7 H7B 0.9600 ?
C7 H7C 0.9600 ?
C8 C9 1.542(13) ?
C8 H8A 0.9700 ?
C8 H8B 0.9700 ?
C9 H9A 0.9700 ?
C9 H9B 0.9700 ?
C10 C11 1.444(13) ?
C10 H10 0.9300 ?
C11 C13 1.390(13) ?
C12 H12 0.9300 ?
C13 C14 1.493(14) ?
C14 H14A 0.9600 ?
C14 H14B 0.9600 ?
C14 H14C 0.9600 ?
C15 C16 1.534(13) ?
C15 H15A 0.9700 ?
C15 H15B 0.9700 ?
C16 H16A 0.9700 ?
C16 H16B 0.9700 ?
C17 C18 1.406(13) ?
C17 H17 0.9300 ?
C18 C20 1.413(12) ?
C19 H19 0.9300 ?
C20 C21 1.481(14) ?
C21 H21A 0.9600 ?
C21 H21B 0.9600 ?
C21 H21C 0.9600 ?

loop_
_geom_hbond_atom_site_label_D
_geom_hbond_atom_site_label_H
_geom_hbond_atom_site_label_A
_geom_hbond_site_symmetry_A
_geom_hbond_distance_DH
_geom_hbond_distance_HA
_geom_hbond_distance_DA
_geom_hbond_angle_DHA
N4 NH4 O6 2_645 0.86 2.09 2.930(13) 165
N7 NH7 O8 2_646 0.86 2.12 2.937(14) 157
N10 NH10 O8 2_746 0.86 2.14 2.993(14) 172

loop_
_geom_torsion_atom_site_label_1
_geom_torsion_atom_site_label_2
_geom_torsion_atom_site_label_3
_geom_torsion_atom_site_label_4
_geom_torsion
N6 Cu N2 C3 -93.6(7)
N3 Cu N2 C3 -2.6(6)
N8 Cu N2 C3 88.7(6)
N5 Cu N2 C3 -173.9(6)
N9 Cu N2 C3 20.5(18)
N6 Cu N2 C2 96.5(7)
N3 Cu N2 C2 -172.6(8)
N8 Cu N2 C2 -81.2(7)
N5 Cu N2 C2 16.1(7)
N9 Cu N2 C2 -149.5(13)
N6 Cu N3 C5 -83.1(10)
N8 Cu N3 C5 87.1(10)
N5 Cu N3 C5 -134.3(13)
N2 Cu N3 C5 -175.4(10)
N9 Cu N3 C5 9.0(10)
N6 Cu N3 C4 93.2(7)
N8 Cu N3 C4 -96.6(6)
N5 Cu N3 C4 42.0(17)
N2 Cu N3 C4 1.0(6)
N9 Cu N3 C4 -174.7(6)
N6 Cu N5 C10 -6.0(6)
N3 Cu N5 C10 46.3(17)
N8 Cu N5 C10 -175.4(6)
N2 Cu N5 C10 85.9(6)
N9 Cu N5 C10 -96.9(7)
N6 Cu N5 C9 -178.7(8)
N3 Cu N5 C9 -126.4(13)
N8 Cu N5 C9 11.9(7)
N2 Cu N5 C9 -86.8(7)
N9 Cu N5 C9 90.4(7)
N3 Cu N6 C12 13.2(12)
N8 Cu N6 C12 -103.4(19)
N5 Cu N6 C12 -177.3(12)
N2 Cu N6 C12 88.6(12)
N9 Cu N6 C12 -81.2(12)
N3 Cu N6 C11 -164.7(6)
N8 Cu N6 C11 78.6(19)
N5 Cu N6 C11 4.8(6)
N2 Cu N6 C11 -89.4(6)
N9 Cu N6 C11 100.9(6)
N6 Cu N8 C17 19(2)
N3 Cu N8 C17 -97.6(6)
N5 Cu N8 C17 91.2(6)
N2 Cu N8 C17 -173.3(6)
N9 Cu N8 C17 -3.9(6)
N6 Cu N8 C16 -162.2(15)
N3 Cu N8 C16 81.4(7)
N5 Cu N8 C16 -89.8(7)
N2 Cu N8 C16 5.7(7)
N9 Cu N8 C16 175.1(7)
N6 Cu N9 C19 0.8(16)
N3 Cu N9 C19 -91.0(16)
N8 Cu N9 C19 176.6(16)
N5 Cu N9 C19 81.1(16)
N2 Cu N9 C19 -113.3(18)
N6 Cu N9 C18 -169.8(6)
N3 Cu N9 C18 98.5(6)
N8 Cu N9 C18 6.0(6)
N5 Cu N9 C18 -89.4(6)
N2 Cu N9 C18 76.2(16)
C8 N1 C1 C2 -81.2(9)
C15 N1 C1 C2 133.3(8)
C3 N2 C2 C1 -104.3(9)
Cu N2 C2 C1 64.9(10)
N1 C1 C2 N2 -52.9(10)
C2 N2 C3 C4 174.8(8)
Cu N2 C3 C4 3.7(10)
C5 N3 C4 C6 -1.8(10)
Cu N3 C4 C6 -179.1(6)
C5 N3 C4 C3 178.0(8)
Cu N3 C4 C3 0.6(10)
N2 C3 C4 N3 -3.2(12)
N2 C3 C4 C6 176.4(9)
C4 N3 C5 N4 1.5(11)
Cu N3 C5 N4 178.1(6)
C6 N4 C5 N3 -0.8(11)
N3 C4 C6 N4 1.3(10)
C3 C4 C6 N4 -178.4(9)
N3 C4 C6 C7 -177.9(10)
C3 C4 C6 C7 2.4(18)
C5 N4 C6 C4 -0.3(10)
C5 N4 C6 C7 179.0(9)
C1 N1 C8 C9 138.9(8)
C15 N1 C8 C9 -75.5(9)
C10 N5 C9 C8 -99.4(9)
Cu N5 C9 C8 73.2(9)
N1 C8 C9 N5 -55.6(10)
C9 N5 C10 C11 179.5(7)
Cu N5 C10 C11 5.9(10)
C12 N6 C11 C13 -0.6(10)
Cu N6 C11 C13 178.1(6)
C12 N6 C11 C10 178.0(8)
Cu N6 C11 C10 -3.3(9)
N5 C10 C11 N6 -1.8(11)
N5 C10 C11 C13 176.5(9)
C11 N6 C12 N7 1.5(11)
Cu N6 C12 N7 -176.6(8)
C13 N7 C12 N6 -1.9(12)
C12 N7 C13 C11 1.4(10)
C12 N7 C13 C14 -179.9(9)
N6 C11 C13 N7 -0.5(10)
C10 C11 C13 N7 -178.8(9)
N6 C11 C13 C14 -179.1(9)
C10 C11 C13 C14 2.6(17)
C1 N1 C15 C16 -85.4(9)
C8 N1 C15 C16 128.4(8)
C17 N8 C16 C15 -104.7(9)
Cu N8 C16 C15 76.4(8)
N1 C15 C16 N8 -60.3(9)
C16 N8 C17 C18 -178.2(8)
Cu N8 C17 C18 0.8(11)
N8 C17 C18 N9 5.9(14)
N8 C17 C18 C20 -178.5(9)
C19 N9 C18 C17 176.7(8)
Cu N9 C18 C17 -7.8(10)
C19 N9 C18 C20 0.3(11)
Cu N9 C18 C20 175.9(6)
C20 N10 C19 N9 -1.4(12)
C18 N9 C19 N10 0.6(11)
Cu N9 C19 N10 -169.8(11)
C19 N10 C20 C18 1.6(10)
C19 N10 C20 C21 -179.1(9)
C17 C18 C20 N10 -177.0(9)
N9 C18 C20 N10 -1.1(10)
C17 C18 C20 C21 3.7(17)
N9 C18 C20 C21 179.6(10)
